data_7211087
loop_
_publ_author_name
'Gao, Yanfei'
'Cao, Jianwei'
'Song, Ye'
'Zhang, Guonan'
'Wang, Yanqin'
'Liu, Zhiliang'

_publ_section_title
;
 Structure control and crystal-to-crystal transformation for two series of
 lanthanide--organic coordination polymers
;
_journal_issue 42
_journal_name_full CrystEngComm
_journal_page_first 8522
_journal_paper_doi 10.1039/c3ce41207e
_journal_volume 15
_journal_year 2013
_chemical_formula_sum 'C28 H21 Gd O12'
_chemical_formula_weight 706.70
_chemical_name_systematic
; 
 ? 
;
_space_group_IT_number 2
_symmetry_cell_setting triclinic
_symmetry_space_group_name_Hall '-P 1'
_symmetry_space_group_name_H-M 'P -1'
_atom_sites_solution_hydrogens geom
_atom_sites_solution_primary direct
_atom_sites_solution_secondary difmap
_audit_creation_method SHELXL-97
_cell_angle_alpha 74.605(6)
_cell_angle_beta 72.647(9)
_cell_angle_gamma 72.200(8)
_cell_formula_units_Z 2
_cell_length_a 9.7629(11)
_cell_length_b 11.5128(7)
_cell_length_c 12.6274(10)
_cell_measurement_reflns_used 1871
_cell_measurement_temperature 293(2)
_cell_measurement_theta_max 28.3774
_cell_measurement_theta_min 2.4877
_cell_volume 1265.9(2)
_computing_structure_refinement 'SHELXL-97 (Sheldrick, 1997)'
_computing_structure_solution 'SHELXS-97 (Sheldrick, 1990)'
_diffrn_ambient_temperature 293(2)
_diffrn_measured_fraction_theta_full 0.999
_diffrn_measured_fraction_theta_max 0.999
_diffrn_measurement_device_type 'Xcalibur, Eos, Gemini'
_diffrn_radiation_monochromator graphite
_diffrn_radiation_source 'Enhance (Mo) X-ray Source'
_diffrn_radiation_type MoK\a
_diffrn_radiation_wavelength 0.71073
_diffrn_reflns_av_R_equivalents 0.0541
_diffrn_reflns_av_sigmaI/netI 0.0960
_diffrn_reflns_limit_h_max 10
_diffrn_reflns_limit_h_min -11
_diffrn_reflns_limit_k_max 13
_diffrn_reflns_limit_k_min -12
_diffrn_reflns_limit_l_max 13
_diffrn_reflns_limit_l_min -15
_diffrn_reflns_number 7743
_diffrn_reflns_theta_full 25.02
_diffrn_reflns_theta_max 25.02
_diffrn_reflns_theta_min 2.49
_exptl_absorpt_coefficient_mu 2.690
_exptl_absorpt_correction_T_max 0.9482
_exptl_absorpt_correction_T_min 0.9000
_exptl_absorpt_correction_type multi-scan
_exptl_absorpt_process_details SADABS
_exptl_crystal_colour orange
_exptl_crystal_density_diffrn 1.854
_exptl_crystal_density_method 'not measured'
_exptl_crystal_F_000 698
_exptl_crystal_size_max 0.04
_exptl_crystal_size_mid 0.02
_exptl_crystal_size_min 0.02
_refine_diff_density_max 0.939
_refine_diff_density_min -0.687
_refine_diff_density_rms 0.153
_refine_ls_extinction_method none
_refine_ls_goodness_of_fit_ref 1.028
_refine_ls_hydrogen_treatment constr
_refine_ls_matrix_type full
_refine_ls_number_parameters 371
_refine_ls_number_reflns 4475
_refine_ls_number_restraints 0
_refine_ls_restrained_S_all 1.028
_refine_ls_R_factor_all 0.0693
_refine_ls_R_factor_gt 0.0490
_refine_ls_shift/su_max 0.001
_refine_ls_shift/su_mean 0.000
_refine_ls_structure_factor_coef Fsqd
_refine_ls_weighting_details 'calc w=1/[\s^2^(Fo^2^)+(0.0134P)^2^+0.0000P] where P=(Fo^2^+2Fc^2^)/3'
_refine_ls_weighting_scheme calc
_refine_ls_wR_factor_gt 0.0733
_refine_ls_wR_factor_ref 0.0817
_reflns_number_gt 3601
_reflns_number_total 4475
_reflns_threshold_expression >2sigma(I)
_cod_data_source_file c3ce41207e.txt
_cod_data_source_block exp_1346
_cod_original_cell_volume 1265.90(19)
_cod_original_sg_symbol_H-M P-1
_cod_database_code 7211087

loop_
_symmetry_equiv_pos_as_xyz
'x, y, z'
'-x, -y, -z'

loop_
_atom_site_label
_atom_site_type_symbol
_atom_site_fract_x
_atom_site_fract_y
_atom_site_fract_z
_atom_site_U_iso_or_equiv
_atom_site_adp_type
_atom_site_occupancy
_atom_site_symmetry_multiplicity
_atom_site_calc_flag
_atom_site_refinement_flags
Gd1 Gd 1.28617(4) -0.04212(3) 0.05086(3) 0.02439(11) Uani 1 1 d .
O1 O 1.1391(5) -0.1647(4) 0.2176(4) 0.0303(11) Uani 1 1 d .
O2 O 1.0633(5) 0.0377(4) 0.1814(4) 0.0385(13) Uani 1 1 d .
O3 O 0.7730(6) 0.1027(4) 0.2904(4) 0.0513(15) Uani 1 1 d .
O4 O 0.4219(7) 0.6618(4) 0.3293(5) 0.0636(19) Uani 1 1 d .
O5 O 0.2688(6) 0.5964(4) 0.2723(5) 0.0444(14) Uani 1 1 d .
H5 H 0.2320 0.6709 0.2546 0.067 Uiso 1 1 calc R
O6 O 1.4008(6) 0.1131(4) 0.0383(4) 0.0384(13) Uani 1 1 d .
O7 O 1.5527(5) 0.2368(4) -0.0294(4) 0.0400(13) Uani 1 1 d .
O8 O 0.9961(6) 0.6473(4) 0.1329(4) 0.0502(16) Uani 1 1 d .
O9 O 0.8624(5) 0.8675(4) 0.0525(4) 0.0335(12) Uani 1 1 d .
O10 O 0.6529(5) 0.9571(4) 0.1556(3) 0.0276(11) Uani 1 1 d .
O11 O 1.3875(5) -0.0921(4) 0.2151(4) 0.0339(12) Uani 1 1 d .
H11A H 1.4799 -0.0970 0.1936 0.051 Uiso 1 1 d R
H11C H 1.3729 -0.1615 0.2546 0.051 Uiso 1 1 d R
O12 O 1.1529(5) -0.1352(3) -0.0253(4) 0.0327(12) Uani 1 1 d .
H12A H 1.1988 -0.1424 -0.0928 0.049 Uiso 1 1 d R
H12C H 1.0663 -0.0887 -0.0246 0.049 Uiso 1 1 d R
C1 C 1.0547(7) -0.0652(6) 0.2476(6) 0.0263(16) Uani 1 1 d .
C2 C 0.9519(8) -0.0676(5) 0.3600(5) 0.0276(16) Uani 1 1 d .
C3 C 0.9905(9) -0.1577(6) 0.4498(6) 0.0401(19) Uani 1 1 d .
H3 H 1.0786 -0.2184 0.4366 0.048 Uiso 1 1 calc R
C4 C 0.9039(10) -0.1614(7) 0.5580(6) 0.053(2) Uani 1 1 d .
H4 H 0.9331 -0.2230 0.6171 0.063 Uiso 1 1 calc R
C5 C 0.7730(10) -0.0719(7) 0.5772(7) 0.060(3) Uani 1 1 d .
H5A H 0.7145 -0.0725 0.6504 0.072 Uiso 1 1 calc R
C6 C 0.7270(9) 0.0191(7) 0.4894(7) 0.051(2) Uani 1 1 d .
H6 H 0.6367 0.0773 0.5027 0.061 Uiso 1 1 calc R
C7 C 0.8175(8) 0.0215(6) 0.3820(6) 0.0330(17) Uani 1 1 d .
C8 C 0.6768(8) 0.2183(7) 0.3024(6) 0.042(2) Uani 1 1 d .
C9 C 0.7028(9) 0.3007(7) 0.3497(7) 0.050(2) Uani 1 1 d .
H9 H 0.7840 0.2776 0.3815 0.060 Uiso 1 1 calc R
C10 C 0.6105(8) 0.4169(7) 0.3507(7) 0.044(2) Uani 1 1 d .
H10 H 0.6287 0.4722 0.3837 0.053 Uiso 1 1 calc R
C11 C 0.4907(8) 0.4525(6) 0.3030(6) 0.0365(18) Uani 1 1 d .
C12 C 0.4618(8) 0.3693(6) 0.2570(6) 0.0374(19) Uani 1 1 d .
H12 H 0.3791 0.3920 0.2269 0.045 Uiso 1 1 calc R
C13 C 0.5558(8) 0.2517(6) 0.2554(6) 0.0360(19) Uani 1 1 d .
H13 H 0.5378 0.1958 0.2230 0.043 Uiso 1 1 calc R
C14 C 0.3906(9) 0.5810(6) 0.3035(6) 0.040(2) Uani 1 1 d .
C15 C 1.4262(8) 0.2205(6) 0.0134(5) 0.0254(16) Uani 1 1 d .
C16 C 1.3008(7) 0.3311(5) 0.0419(5) 0.0228(15) Uani 1 1 d .
C17 C 1.3331(8) 0.4478(5) 0.0057(6) 0.0338(18) Uani 1 1 d .
H17 H 1.4248 0.4558 -0.0411 0.041 Uiso 1 1 calc R
C18 C 1.2297(8) 0.5499(6) 0.0393(6) 0.0374(19) Uani 1 1 d .
H18 H 1.2512 0.6274 0.0168 0.045 Uiso 1 1 calc R
C19 C 1.0932(8) 0.5372(6) 0.1066(6) 0.0342(19) Uani 1 1 d .
C20 C 1.0565(8) 0.4240(6) 0.1370(6) 0.0370(18) Uani 1 1 d .
H20 H 0.9621 0.4173 0.1787 0.044 Uiso 1 1 calc R
C21 C 1.1638(8) 0.3204(5) 0.1040(6) 0.0334(18) Uani 1 1 d .
H21 H 1.1415 0.2433 0.1246 0.040 Uiso 1 1 calc R
C22 C 0.9038(8) 0.6579(5) 0.2375(5) 0.0294(17) Uani 1 1 d .
C23 C 0.9239(8) 0.5689(6) 0.3343(6) 0.0363(18) Uani 1 1 d .
H23 H 0.9999 0.4968 0.3299 0.044 Uiso 1 1 calc R
C24 C 0.8291(8) 0.5895(6) 0.4368(6) 0.0391(19) Uani 1 1 d .
H24 H 0.8427 0.5310 0.5020 0.047 Uiso 1 1 calc R
C25 C 0.7152(9) 0.6944(7) 0.4448(6) 0.045(2) Uani 1 1 d .
H25 H 0.6504 0.7060 0.5142 0.054 Uiso 1 1 calc R
C26 C 0.6988(8) 0.7812(6) 0.3493(6) 0.0354(18) Uani 1 1 d .
H26 H 0.6230 0.8532 0.3550 0.042 Uiso 1 1 calc R
C27 C 0.7901(7) 0.7662(5) 0.2450(5) 0.0217(15) Uani 1 1 d .
C28 C 0.7682(8) 0.8675(5) 0.1460(6) 0.0261(16) Uani 1 1 d .

loop_
_atom_site_aniso_label
_atom_site_aniso_U_11
_atom_site_aniso_U_22
_atom_site_aniso_U_33
_atom_site_aniso_U_23
_atom_site_aniso_U_13
_atom_site_aniso_U_12
Gd1 0.02119(19) 0.01666(17) 0.0297(2) -0.00360(13) -0.00274(15) -0.00062(13)
O1 0.025(3) 0.025(2) 0.036(3) -0.006(2) -0.001(2) -0.006(2)
O2 0.033(3) 0.030(3) 0.033(3) 0.001(2) 0.003(2) 0.003(2)
O3 0.039(4) 0.053(3) 0.041(3) -0.015(3) -0.010(3) 0.023(3)
O4 0.091(5) 0.026(3) 0.089(5) -0.007(3) -0.049(4) -0.013(3)
O5 0.035(3) 0.026(3) 0.069(4) -0.001(3) -0.022(3) 0.000(2)
O6 0.054(4) 0.017(2) 0.045(3) -0.005(2) -0.018(3) -0.004(2)
O7 0.024(3) 0.030(3) 0.062(4) -0.019(2) -0.005(3) 0.004(2)
O8 0.060(4) 0.024(3) 0.033(3) -0.002(2) 0.007(3) 0.016(2)
O9 0.025(3) 0.028(3) 0.032(3) 0.001(2) 0.000(2) 0.002(2)
O10 0.019(3) 0.026(2) 0.029(3) -0.0054(19) 0.000(2) 0.002(2)
O11 0.027(3) 0.036(3) 0.037(3) -0.003(2) -0.003(2) -0.012(2)
O12 0.026(3) 0.030(3) 0.036(3) -0.010(2) -0.004(2) 0.001(2)
C1 0.012(4) 0.027(4) 0.037(4) -0.008(3) -0.006(3) 0.000(3)
C2 0.028(4) 0.025(4) 0.029(4) -0.005(3) -0.005(3) -0.006(3)
C3 0.035(5) 0.039(4) 0.041(5) -0.010(4) -0.003(4) -0.005(4)
C4 0.065(7) 0.047(5) 0.031(5) 0.000(4) 0.001(5) -0.012(5)
C5 0.068(7) 0.061(6) 0.044(6) -0.026(5) 0.020(5) -0.023(5)
C6 0.043(6) 0.045(5) 0.048(5) -0.016(4) 0.010(5) -0.001(4)
C7 0.027(4) 0.034(4) 0.035(4) -0.010(3) -0.008(4) 0.000(3)
C8 0.027(5) 0.042(5) 0.038(5) -0.011(4) 0.001(4) 0.010(4)
C9 0.031(5) 0.050(5) 0.070(6) -0.010(4) -0.023(5) -0.002(4)
C10 0.025(5) 0.047(5) 0.068(6) -0.011(4) -0.019(4) -0.009(4)
C11 0.039(5) 0.033(4) 0.035(4) -0.006(3) -0.003(4) -0.011(4)
C12 0.037(5) 0.040(4) 0.030(4) -0.003(3) -0.012(4) -0.001(4)
C13 0.034(5) 0.031(4) 0.035(4) -0.010(3) -0.003(4) 0.001(3)
C14 0.050(6) 0.029(4) 0.035(5) 0.003(3) -0.011(4) -0.008(4)
C15 0.026(4) 0.022(4) 0.026(4) -0.005(3) -0.011(3) 0.003(3)
C16 0.020(4) 0.019(3) 0.027(4) -0.009(3) -0.008(3) 0.005(3)
C17 0.031(4) 0.019(4) 0.044(5) -0.013(3) 0.001(4) 0.001(3)
C18 0.040(5) 0.016(3) 0.045(5) -0.005(3) -0.001(4) -0.002(3)
C19 0.037(5) 0.019(4) 0.030(4) -0.003(3) -0.005(4) 0.013(3)
C20 0.023(4) 0.033(4) 0.050(5) -0.009(3) -0.002(4) -0.005(3)
C21 0.038(5) 0.016(3) 0.044(5) -0.011(3) -0.005(4) -0.003(3)
C22 0.035(5) 0.022(4) 0.025(4) -0.001(3) -0.004(3) -0.004(3)
C23 0.038(5) 0.028(4) 0.039(5) -0.002(3) -0.014(4) -0.001(3)
C24 0.041(5) 0.048(5) 0.025(4) 0.000(3) -0.008(4) -0.013(4)
C25 0.045(6) 0.053(5) 0.030(5) -0.007(4) 0.004(4) -0.013(4)
C26 0.034(5) 0.037(4) 0.032(4) -0.004(3) -0.006(4) -0.008(3)
C27 0.019(4) 0.022(3) 0.021(4) -0.005(3) 0.001(3) -0.007(3)
C28 0.022(4) 0.025(4) 0.032(4) -0.006(3) -0.007(3) -0.005(3)

loop_
_atom_type_symbol
_atom_type_description
_atom_type_scat_dispersion_real
_atom_type_scat_dispersion_imag
_atom_type_scat_source
C C 0.0033 0.0016 'International Tables Vol C Tables 4.2.6.8 and 6.1.1.4'
H H 0.0000 0.0000 'International Tables Vol C Tables 4.2.6.8 and 6.1.1.4'
O O 0.0106 0.0060 'International Tables Vol C Tables 4.2.6.8 and 6.1.1.4'
Gd Gd -0.1653 3.9035 'International Tables Vol C Tables 4.2.6.8 and 6.1.1.4'

loop_
_geom_angle_atom_site_label_1
_geom_angle_atom_site_label_2
_geom_angle_atom_site_label_3
_geom_angle
_geom_angle_site_symmetry_1
_geom_angle_site_symmetry_3
O6 Gd1 O7 115.00(17) . 2_855
O6 Gd1 O2 95.49(16) . .
O7 Gd1 O2 136.86(16) 2_855 .
O6 Gd1 O9 79.74(15) . 2_765
O7 Gd1 O9 140.25(16) 2_855 2_765
O2 Gd1 O9 71.80(15) . 2_765
O6 Gd1 O11 71.96(14) . .
O7 Gd1 O11 79.53(15) 2_855 .
O2 Gd1 O11 82.14(15) . .
O9 Gd1 O11 139.20(14) 2_765 .
O6 Gd1 O12 151.16(14) . .
O7 Gd1 O12 76.86(15) 2_855 .
O2 Gd1 O12 91.08(15) . .
O9 Gd1 O12 75.72(14) 2_765 .
O11 Gd1 O12 136.85(14) . .
O6 Gd1 O10 76.92(14) . 2_765
O7 Gd1 O10 92.75(15) 2_855 2_765
O2 Gd1 O10 124.80(14) . 2_765
O9 Gd1 O10 53.01(14) 2_765 2_765
O11 Gd1 O10 140.68(15) . 2_765
O12 Gd1 O10 76.30(14) . 2_765
O6 Gd1 O1 131.62(15) . .
O7 Gd1 O1 84.25(16) 2_855 .
O2 Gd1 O1 52.67(13) . .
O9 Gd1 O1 114.31(15) 2_765 .
O11 Gd1 O1 68.64(15) . .
O12 Gd1 O1 73.47(14) . .
O10 Gd1 O1 149.51(14) 2_765 .
O6 Gd1 C28 74.84(17) . 2_765
O7 Gd1 C28 118.19(17) 2_855 2_765
O2 Gd1 C28 98.13(17) . 2_765
O9 Gd1 C28 26.40(16) 2_765 2_765
O11 Gd1 C28 146.65(16) . 2_765
O12 Gd1 C28 76.44(16) . 2_765
O10 Gd1 C28 26.76(15) 2_765 2_765
O1 Gd1 C28 136.68(17) . 2_765
O6 Gd1 C1 113.19(17) . .
O7 Gd1 C1 110.50(18) 2_855 .
O2 Gd1 C1 26.37(15) . .
O9 Gd1 C1 94.58(17) 2_765 .
O11 Gd1 C1 71.32(17) . .
O12 Gd1 C1 83.91(16) . .
O10 Gd1 C1 145.13(16) 2_765 .
O1 Gd1 C1 26.54(14) . .
C28 Gd1 C1 120.60(19) 2_765 .
O6 Gd1 O6 67.90(15) . 2_855
O7 Gd1 O6 48.82(15) 2_855 2_855
O2 Gd1 O6 155.85(14) . 2_855
O9 Gd1 O6 119.44(14) 2_765 2_855
O11 Gd1 O6 76.17(13) . 2_855
O12 Gd1 O6 112.00(13) . 2_855
O10 Gd1 O6 70.15(13) 2_765 2_855
O1 Gd1 O6 125.64(13) . 2_855
C28 Gd1 O6 94.28(16) 2_765 2_855
C1 Gd1 O6 144.65(15) . 2_855
O6 Gd1 C15 92.22(18) . 2_855
O7 Gd1 C15 23.61(17) 2_855 2_855
O2 Gd1 C15 153.92(16) . 2_855
O9 Gd1 C15 134.21(16) 2_765 2_855
O11 Gd1 C15 76.64(15) . 2_855
O12 Gd1 C15 94.09(16) . 2_855
O10 Gd1 C15 81.22(15) 2_765 2_855
O1 Gd1 C15 104.65(16) . 2_855
C28 Gd1 C15 107.93(18) 2_765 2_855
C1 Gd1 C15 129.18(18) . 2_855
O6 Gd1 C15 25.21(14) 2_855 2_855
C1 O1 Gd1 90.6(4) . .
C1 O2 Gd1 96.4(4) . .
C7 O3 C8 120.4(5) . .
C14 O5 H5 109.5 . .
C15 O6 Gd1 159.2(4) . .
C15 O6 Gd1 81.8(4) . 2_855
Gd1 O6 Gd1 112.10(15) . 2_855
C15 O7 Gd1 107.3(4) . 2_855
C22 O8 C19 123.8(5) . .
C28 O9 Gd1 95.5(4) . 2_765
C28 O10 Gd1 91.6(4) . 2_765
Gd1 O11 H11A 109.2 . .
Gd1 O11 H11C 109.3 . .
H11A O11 H11C 109.5 . .
Gd1 O12 H12A 109.2 . .
Gd1 O12 H12C 109.3 . .
H12A O12 H12C 109.5 . .
O1 C1 O2 119.3(6) . .
O1 C1 C2 120.8(6) . .
O2 C1 C2 119.9(5) . .
O1 C1 Gd1 62.8(3) . .
O2 C1 Gd1 57.2(3) . .
C2 C1 Gd1 168.3(5) . .
C3 C2 C7 117.4(6) . .
C3 C2 C1 119.5(6) . .
C7 C2 C1 123.1(6) . .
C4 C3 C2 122.6(7) . .
C4 C3 H3 118.7 . .
C2 C3 H3 118.7 . .
C3 C4 C5 118.7(7) . .
C3 C4 H4 120.7 . .
C5 C4 H4 120.7 . .
C4 C5 C6 121.2(7) . .
C4 C5 H5A 119.4 . .
C6 C5 H5A 119.4 . .
C7 C6 C5 118.7(7) . .
C7 C6 H6 120.6 . .
C5 C6 H6 120.6 . .
O3 C7 C6 121.5(6) . .
O3 C7 C2 116.8(6) . .
C6 C7 C2 121.4(7) . .
C9 C8 C13 120.1(6) . .
C9 C8 O3 123.2(7) . .
C13 C8 O3 116.5(6) . .
C8 C9 C10 120.5(7) . .
C8 C9 H9 119.8 . .
C10 C9 H9 119.8 . .
C9 C10 C11 120.3(7) . .
C9 C10 H10 119.9 . .
C11 C10 H10 119.9 . .
C12 C11 C10 119.7(7) . .
C12 C11 C14 120.4(7) . .
C10 C11 C14 119.9(6) . .
C11 C12 C13 120.0(7) . .
C11 C12 H12 120.0 . .
C13 C12 H12 120.0 . .
C8 C13 C12 119.4(7) . .
C8 C13 H13 120.3 . .
C12 C13 H13 120.3 . .
O4 C14 O5 123.9(7) . .
O4 C14 C11 122.4(8) . .
O5 C14 C11 113.6(6) . .
O7 C15 O6 122.1(6) . .
O7 C15 C16 118.4(6) . .
O6 C15 C16 119.5(6) . .
O7 C15 Gd1 49.1(3) . 2_855
O6 C15 Gd1 73.0(3) . 2_855
C16 C15 Gd1 167.2(5) . 2_855
C21 C16 C17 120.2(5) . .
C21 C16 C15 122.9(6) . .
C17 C16 C15 116.9(6) . .
C18 C17 C16 119.9(7) . .
C18 C17 H17 120.1 . .
C16 C17 H17 120.1 . .
C17 C18 C19 119.4(6) . .
C17 C18 H18 120.3 . .
C19 C18 H18 120.3 . .
C18 C19 C20 121.3(6) . .
C18 C19 O8 114.4(6) . .
C20 C19 O8 124.2(7) . .
C19 C20 C21 118.6(7) . .
C19 C20 H20 120.7 . .
C21 C20 H20 120.7 . .
C16 C21 C20 120.4(6) . .
C16 C21 H21 119.8 . .
C20 C21 H21 119.8 . .
O8 C22 C23 122.7(6) . .
O8 C22 C27 117.0(5) . .
C23 C22 C27 120.2(6) . .
C24 C23 C22 118.8(6) . .
C24 C23 H23 120.6 . .
C22 C23 H23 120.6 . .
C25 C24 C23 121.5(7) . .
C25 C24 H24 119.3 . .
C23 C24 H24 119.3 . .
C26 C25 C24 118.8(7) . .
C26 C25 H25 120.6 . .
C24 C25 H25 120.6 . .
C25 C26 C27 122.4(7) . .
C25 C26 H26 118.8 . .
C27 C26 H26 118.8 . .
C26 C27 C22 118.3(6) . .
C26 C27 C28 118.9(6) . .
C22 C27 C28 122.7(6) . .
O9 C28 O10 119.2(6) . .
O9 C28 C27 121.3(5) . .
O10 C28 C27 119.5(6) . .
O9 C28 Gd1 58.1(3) . 2_765
O10 C28 Gd1 61.6(3) . 2_765
C27 C28 Gd1 173.4(4) . 2_765

loop_
_geom_bond_atom_site_label_1
_geom_bond_atom_site_label_2
_geom_bond_distance
_geom_bond_site_symmetry_2
Gd1 O6 2.332(4) .
Gd1 O7 2.342(4) 2_855
Gd1 O2 2.396(4) .
Gd1 O9 2.409(4) 2_765
Gd1 O11 2.419(4) .
Gd1 O12 2.431(4) .
Gd1 O10 2.487(4) 2_765
Gd1 O1 2.519(4) .
Gd1 C28 2.825(6) 2_765
Gd1 C1 2.831(7) .
Gd1 O6 2.860(5) 2_855
Gd1 C15 2.960(6) 2_855
O1 C1 1.265(7) .
O2 C1 1.265(7) .
O3 C7 1.371(8) .
O3 C8 1.391(7) .
O4 C14 1.208(8) .
O5 C14 1.309(9) .
O5 H5 0.8200 .
O6 C15 1.274(7) .
O6 Gd1 2.860(5) 2_855
O7 C15 1.242(8) .
O7 Gd1 2.342(4) 2_855
O8 C22 1.372(7) .
O8 C19 1.384(7) .
O9 C28 1.262(7) .
O9 Gd1 2.409(4) 2_765
O10 C28 1.272(7) .
O10 Gd1 2.487(4) 2_765
O11 H11A 0.8500 .
O11 H11C 0.8501 .
O12 H12A 0.8500 .
O12 H12C 0.8500 .
C1 C2 1.472(9) .
C2 C3 1.376(9) .
C2 C7 1.401(9) .
C3 C4 1.373(9) .
C3 H3 0.9300 .
C4 C5 1.377(11) .
C4 H4 0.9300 .
C5 C6 1.386(11) .
C5 H5A 0.9300 .
C6 C7 1.379(9) .
C6 H6 0.9300 .
C8 C9 1.364(9) .
C8 C13 1.384(10) .
C9 C10 1.367(9) .
C9 H9 0.9300 .
C10 C11 1.377(10) .
C10 H10 0.9300 .
C11 C12 1.376(9) .
C11 C14 1.504(9) .
C12 C13 1.385(8) .
C12 H12 0.9300 .
C13 H13 0.9300 .
C15 C16 1.510(8) .
C15 Gd1 2.960(6) 2_855
C16 C21 1.358(9) .
C16 C17 1.400(8) .
C17 C18 1.365(8) .
C17 H17 0.9300 .
C18 C19 1.377(10) .
C18 H18 0.9300 .
C19 C20 1.382(9) .
C20 C21 1.390(8) .
C20 H20 0.9300 .
C21 H21 0.9300 .
C22 C23 1.392(8) .
C22 C27 1.396(8) .
C23 C24 1.380(9) .
C23 H23 0.9300 .
C24 C25 1.371(9) .
C24 H24 0.9300 .
C25 C26 1.363(9) .
C25 H25 0.9300 .
C26 C27 1.373(8) .
C26 H26 0.9300 .
C27 C28 1.484(8) .
C28 Gd1 2.825(6) 2_765

loop_
_geom_torsion_atom_site_label_1
_geom_torsion_atom_site_label_2
_geom_torsion_atom_site_label_3
_geom_torsion_atom_site_label_4
_geom_torsion
_geom_torsion_site_symmetry_1
_geom_torsion_site_symmetry_4
O6 Gd1 O1 C1 53.2(4) . .
O7 Gd1 O1 C1 171.7(4) 2_855 .
O2 Gd1 O1 C1 -5.7(4) . .
O9 Gd1 O1 C1 -44.9(4) 2_765 .
O11 Gd1 O1 C1 90.8(4) . .
O12 Gd1 O1 C1 -110.3(4) . .
O10 Gd1 O1 C1 -102.6(4) 2_765 .
C28 Gd1 O1 C1 -62.4(4) 2_765 .
O6 Gd1 O1 C1 144.2(3) 2_855 .
C15 Gd1 O1 C1 159.7(4) 2_855 .
O6 Gd1 O2 C1 -134.2(4) . .
O7 Gd1 O2 C1 2.1(5) 2_855 .
O9 Gd1 O2 C1 148.5(4) 2_765 .
O11 Gd1 O2 C1 -63.3(4) . .
O12 Gd1 O2 C1 73.9(4) . .
O10 Gd1 O2 C1 147.9(4) 2_765 .
O1 Gd1 O2 C1 5.8(4) . .
C28 Gd1 O2 C1 150.4(4) 2_765 .
O6 Gd1 O2 C1 -89.4(5) 2_855 .
C15 Gd1 O2 C1 -27.7(6) 2_855 .
O7 Gd1 O6 C15 142.4(12) 2_855 .
O2 Gd1 O6 C15 -69.0(12) . .
O9 Gd1 O6 C15 1.4(12) 2_765 .
O11 Gd1 O6 C15 -148.8(12) . .
O12 Gd1 O6 C15 33.4(14) . .
O10 Gd1 O6 C15 55.5(12) 2_765 .
O1 Gd1 O6 C15 -112.1(12) . .
C28 Gd1 O6 C15 28.0(12) 2_765 .
C1 Gd1 O6 C15 -89.2(12) . .
O6 Gd1 O6 C15 129.2(13) 2_855 .
C15 Gd1 O6 C15 136.0(12) 2_855 .
O7 Gd1 O6 Gd1 13.3(2) 2_855 2_855
O2 Gd1 O6 Gd1 161.88(16) . 2_855
O9 Gd1 O6 Gd1 -127.78(18) 2_765 2_855
O11 Gd1 O6 Gd1 82.00(17) . 2_855
O12 Gd1 O6 Gd1 -95.8(3) . 2_855
O10 Gd1 O6 Gd1 -73.63(16) 2_765 2_855
O1 Gd1 O6 Gd1 118.71(18) . 2_855
C28 Gd1 O6 Gd1 -101.2(2) 2_765 2_855
C1 Gd1 O6 Gd1 141.60(17) . 2_855
O6 Gd1 O6 Gd1 0.0 2_855 2_855
C15 Gd1 O6 Gd1 6.82(18) 2_855 2_855
Gd1 O1 C1 O2 10.0(6) . .
Gd1 O1 C1 C2 -167.2(6) . .
Gd1 O2 C1 O1 -10.5(6) . .
Gd1 O2 C1 C2 166.7(5) . .
O6 Gd1 C1 O1 -139.4(3) . .
O7 Gd1 C1 O1 -8.8(4) 2_855 .
O2 Gd1 C1 O1 169.7(6) . .
O9 Gd1 C1 O1 139.8(3) 2_765 .
O11 Gd1 C1 O1 -79.4(3) . .
O12 Gd1 C1 O1 64.7(3) . .
O10 Gd1 C1 O1 120.0(4) 2_765 .
C28 Gd1 C1 O1 135.0(3) 2_765 .
O6 Gd1 C1 O1 -55.3(5) 2_855 .
C15 Gd1 C1 O1 -25.6(4) 2_855 .
O6 Gd1 C1 O2 50.9(4) . .
O7 Gd1 C1 O2 -178.4(4) 2_855 .
O9 Gd1 C1 O2 -29.9(4) 2_765 .
O11 Gd1 C1 O2 110.9(4) . .
O12 Gd1 C1 O2 -104.9(4) . .
O10 Gd1 C1 O2 -49.7(5) 2_765 .
O1 Gd1 C1 O2 -169.7(6) . .
C28 Gd1 C1 O2 -34.6(5) 2_765 .
O6 Gd1 C1 O2 135.0(4) 2_855 .
C15 Gd1 C1 O2 164.7(4) 2_855 .
O6 Gd1 C1 C2 -28(2) . .
O7 Gd1 C1 C2 102(2) 2_855 .
O2 Gd1 C1 C2 -79(2) . .
O9 Gd1 C1 C2 -109(2) 2_765 .
O11 Gd1 C1 C2 32(2) . .
O12 Gd1 C1 C2 176(2) . .
O10 Gd1 C1 C2 -129(2) 2_765 .
O1 Gd1 C1 C2 111(2) . .
C28 Gd1 C1 C2 -114(2) 2_765 .
O6 Gd1 C1 C2 56(2) 2_855 .
C15 Gd1 C1 C2 85(2) 2_855 .
O1 C1 C2 C3 31.5(9) . .
O2 C1 C2 C3 -145.7(7) . .
Gd1 C1 C2 C3 -73(2) . .
O1 C1 C2 C7 -151.4(6) . .
O2 C1 C2 C7 31.4(10) . .
Gd1 C1 C2 C7 104(2) . .
C7 C2 C3 C4 -0.9(11) . .
C1 C2 C3 C4 176.3(7) . .
C2 C3 C4 C5 0.4(12) . .
C3 C4 C5 C6 1.2(13) . .
C4 C5 C6 C7 -2.3(13) . .
C8 O3 C7 C6 30.9(10) . .
C8 O3 C7 C2 -155.9(6) . .
C5 C6 C7 O3 174.6(7) . .
C5 C6 C7 C2 1.8(11) . .
C3 C2 C7 O3 -173.4(6) . .
C1 C2 C7 O3 9.5(10) . .
C3 C2 C7 C6 -0.2(10) . .
C1 C2 C7 C6 -177.3(7) . .
C7 O3 C8 C9 53.9(11) . .
C7 O3 C8 C13 -131.1(7) . .
C13 C8 C9 C10 -0.3(12) . .
O3 C8 C9 C10 174.5(7) . .
C8 C9 C10 C11 -0.6(13) . .
C9 C10 C11 C12 1.8(12) . .
C9 C10 C11 C14 -179.4(7) . .
C10 C11 C12 C13 -2.2(11) . .
C14 C11 C12 C13 179.1(6) . .
C9 C8 C13 C12 -0.1(11) . .
O3 C8 C13 C12 -175.2(6) . .
C11 C12 C13 C8 1.3(11) . .
C12 C11 C14 O4 -170.2(7) . .
C10 C11 C14 O4 11.1(12) . .
C12 C11 C14 O5 9.1(10) . .
C10 C11 C14 O5 -169.6(7) . .
Gd1 O7 C15 O6 0.3(7) 2_855 .
Gd1 O7 C15 C16 177.0(4) 2_855 .
Gd1 O6 C15 O7 -133.7(10) . .
Gd1 O6 C15 O7 -0.2(6) 2_855 .
Gd1 O6 C15 C16 49.6(14) . .
Gd1 O6 C15 C16 -176.9(5) 2_855 .
Gd1 O6 C15 Gd1 -133.5(12) . 2_855
O7 C15 C16 C21 -169.7(6) . .
O6 C15 C16 C21 7.1(9) . .
Gd1 C15 C16 C21 -159.4(16) 2_855 .
O7 C15 C16 C17 7.4(9) . .
O6 C15 C16 C17 -175.8(5) . .
Gd1 C15 C16 C17 18(2) 2_855 .
C21 C16 C17 C18 4.4(10) . .
C15 C16 C17 C18 -172.8(6) . .
C16 C17 C18 C19 -1.4(10) . .
C17 C18 C19 C20 -2.8(11) . .
C17 C18 C19 O8 -178.4(6) . .
C22 O8 C19 C18 -139.4(7) . .
C22 O8 C19 C20 45.2(10) . .
C18 C19 C20 C21 4.0(11) . .
O8 C19 C20 C21 179.1(6) . .
C17 C16 C21 C20 -3.2(10) . .
C15 C16 C21 C20 173.8(6) . .
C19 C20 C21 C16 -0.9(10) . .
C19 O8 C22 C23 16.7(11) . .
C19 O8 C22 C27 -166.1(6) . .
O8 C22 C23 C24 177.5(6) . .
C27 C22 C23 C24 0.4(10) . .
C22 C23 C24 C25 0.9(11) . .
C23 C24 C25 C26 -1.8(12) . .
C24 C25 C26 C27 1.5(11) . .
C25 C26 C27 C22 -0.2(10) . .
C25 C26 C27 C28 -177.6(7) . .
O8 C22 C27 C26 -178.0(6) . .
C23 C22 C27 C26 -0.8(10) . .
O8 C22 C27 C28 -0.7(10) . .
C23 C22 C27 C28 176.6(6) . .
Gd1 O9 C28 O10 -8.5(6) 2_765 .
Gd1 O9 C28 C27 172.3(5) 2_765 .
Gd1 O10 C28 O9 8.2(6) 2_765 .
Gd1 O10 C28 C27 -172.6(5) 2_765 .
C26 C27 C28 O9 168.5(6) . .
C22 C27 C28 O9 -8.8(10) . .
C26 C27 C28 O10 -10.6(9) . .
C22 C27 C28 O10 172.0(6) . .
C26 C27 C28 Gd1 -109(4) . 2_765
C22 C27 C28 Gd1 74(4) . 2_765
